data_4326956
loop_
_publ_author_name
'Michael T. Mock'
'Robert G. Potter'
'Molly J. O'Hagan'
'Donald M. Camaioni'
'William G. Dougherty'
'W. Scott Kassel'
'Daniel L. DuBois'

_publ_section_title
;
 Synthesis and Hydride Transfer Reactions of Cobalt and Nickel Hydride
 Complexes to BX3 Compounds
;
_journal_name_full 'Inorganic Chemistry'
_journal_page_first 11914
_journal_page_last 11928
_journal_paper_doi 10.1021/ic200857x
_journal_volume 50
_journal_year 2011
_chemical_formula_sum 'C14 H35 B Co F4 N P4'
_chemical_formula_weight 487.05
_chemical_name_systematic
; 
 ? 
;
_space_group_IT_number 14
_symmetry_cell_setting monoclinic
_symmetry_space_group_name_Hall '-P 2ybc'
_symmetry_space_group_name_H-M 'P 1 21/c 1'
_atom_sites_solution_hydrogens geom
_atom_sites_solution_primary direct
_atom_sites_solution_secondary difmap
_audit_creation_method SHELXL-97
_cell_angle_alpha 90.00
_cell_angle_beta 97.5820(10)
_cell_angle_gamma 90.00
_cell_formula_units_Z 4
_cell_length_a 12.4445(3)
_cell_length_b 9.1456(2)
_cell_length_c 20.0098(4)
_cell_measurement_reflns_used 9916
_cell_measurement_temperature 100(2)
_cell_measurement_theta_max 68.06
_cell_measurement_theta_min 4.46
_cell_volume 2257.45(9)
_computing_cell_refinement 'Bruker SAINT'
_computing_data_collection 'Bruker APEX2'
_computing_data_reduction 'Bruker SAINT'
_computing_molecular_graphics 'Bruker SHELXTL'
_computing_publication_material 'Bruker SHELXTL'
_computing_structure_refinement 'SHELXL-97 (Sheldrick, 2008)'
_computing_structure_solution 'SHELXS-97 (Sheldrick, 2008)'
_diffrn_ambient_temperature 100(2)
_diffrn_measured_fraction_theta_full 0.996
_diffrn_measured_fraction_theta_max 0.989
_diffrn_measurement_device_type 'Bruker APEX-II CCD'
_diffrn_measurement_method '\f and \w scans'
_diffrn_radiation_monochromator graphite
_diffrn_radiation_source 'fine-focus sealed tube'
_diffrn_radiation_type CuK\a
_diffrn_radiation_wavelength 1.54178
_diffrn_reflns_av_R_equivalents 0.0217
_diffrn_reflns_av_sigmaI/netI 0.0175
_diffrn_reflns_limit_h_max 14
_diffrn_reflns_limit_h_min -12
_diffrn_reflns_limit_k_max 10
_diffrn_reflns_limit_k_min -11
_diffrn_reflns_limit_l_max 23
_diffrn_reflns_limit_l_min -24
_diffrn_reflns_number 16956
_diffrn_reflns_theta_full 67.00
_diffrn_reflns_theta_max 68.16
_diffrn_reflns_theta_min 3.58
_exptl_absorpt_coefficient_mu 8.932
_exptl_absorpt_correction_T_max 0.4427
_exptl_absorpt_correction_T_min 0.2962
_exptl_absorpt_correction_type multi-scan
_exptl_absorpt_process_details SADABS
_exptl_crystal_colour orange
_exptl_crystal_density_diffrn 1.433
_exptl_crystal_description block
_exptl_crystal_F_000 1016
_exptl_crystal_size_max 0.18
_exptl_crystal_size_mid 0.14
_exptl_crystal_size_min 0.11
_refine_diff_density_max 0.497
_refine_diff_density_min -0.321
_refine_diff_density_rms 0.061
_refine_ls_extinction_method none
_refine_ls_goodness_of_fit_ref 1.038
_refine_ls_hydrogen_treatment constr
_refine_ls_matrix_type full
_refine_ls_number_parameters 235
_refine_ls_number_reflns 4080
_refine_ls_number_restraints 0
_refine_ls_restrained_S_all 1.038
_refine_ls_R_factor_all 0.0308
_refine_ls_R_factor_gt 0.0295
_refine_ls_shift/su_max 0.001
_refine_ls_shift/su_mean 0.000
_refine_ls_structure_factor_coef Fsqd
_refine_ls_weighting_details 'calc w=1/[\s^2^(Fo^2^)+(0.0507P)^2^+1.6428P] where P=(Fo^2^+2Fc^2^)/3'
_refine_ls_weighting_scheme calc
_refine_ls_wR_factor_gt 0.0802
_refine_ls_wR_factor_ref 0.0811
_reflns_number_gt 3891
_reflns_number_total 4080
_reflns_threshold_expression >2sigma(I)
_cod_data_source_file ic200857x_si_001_03.cif
_cod_data_source_block pnl014_Codmpe2CH3CN_BF4
_cod_database_code 4326956

loop_
_symmetry_equiv_pos_as_xyz
'x, y, z'
'-x, y+1/2, -z+1/2'
'-x, -y, -z'
'x, -y-1/2, z-1/2'

loop_
_atom_site_label
_atom_site_type_symbol
_atom_site_fract_x
_atom_site_fract_y
_atom_site_fract_z
_atom_site_U_iso_or_equiv
_atom_site_adp_type
_atom_site_occupancy
_atom_site_symmetry_multiplicity
_atom_site_calc_flag
_atom_site_refinement_flags
Co1 Co 0.76704(2) 0.25275(3) 0.145950(14) 0.01107(10) Uani 1 1 d .
B1 B 0.7068(2) 0.8282(3) 0.41261(12) 0.0276(5) Uani 1 1 d .
F1 F 0.77412(11) 0.71089(18) 0.40307(7) 0.0383(3) Uani 1 1 d .
F2 F 0.76729(12) 0.95489(17) 0.42223(10) 0.0523(4) Uani 1 1 d .
F3 F 0.62922(12) 0.84633(19) 0.35690(7) 0.0449(4) Uani 1 1 d .
F4 F 0.65354(13) 0.8008(2) 0.46817(8) 0.0529(4) Uani 1 1 d .
N1 N 0.65484(12) 0.39110(18) 0.10435(8) 0.0170(3) Uani 1 1 d .
P1 P 0.90850(4) 0.37809(6) 0.12796(3) 0.01991(13) Uani 1 1 d .
P2 P 0.80273(4) 0.12132(5) 0.06132(2) 0.01453(12) Uani 1 1 d .
P3 P 0.65462(4) 0.08989(5) 0.17484(2) 0.01662(12) Uani 1 1 d .
P4 P 0.76843(4) 0.33687(6) 0.24805(2) 0.01748(12) Uani 1 1 d .
C1 C 1.0379(2) 0.3628(4) 0.18104(14) 0.0563(9) Uani 1 1 d .
H1A H 1.0934 0.4151 0.1601 0.084 Uiso 1 1 calc R
H1B H 1.0580 0.2594 0.1864 0.084 Uiso 1 1 calc R
H1C H 1.0320 0.4055 0.2253 0.084 Uiso 1 1 calc R
C2 C 0.8917(3) 0.5774(3) 0.1196(2) 0.0600(10) Uani 1 1 d .
H2A H 0.9521 0.6184 0.0988 0.090 Uiso 1 1 calc R
H2B H 0.8909 0.6209 0.1643 0.090 Uiso 1 1 calc R
H2C H 0.8233 0.5992 0.0912 0.090 Uiso 1 1 calc R
C3 C 0.94776(17) 0.3355(2) 0.04499(10) 0.0232(4) Uani 1 1 d .
H3A H 0.9013 0.3897 0.0093 0.028 Uiso 1 1 calc R
H3B H 1.0242 0.3637 0.0434 0.028 Uiso 1 1 calc R
C4 C 0.93370(17) 0.1728(2) 0.03441(11) 0.0242(4) Uani 1 1 d .
H4A H 0.9936 0.1193 0.0614 0.029 Uiso 1 1 calc R
H4B H 0.9342 0.1482 -0.0137 0.029 Uiso 1 1 calc R
C5 C 0.71046(18) 0.1484(3) -0.01626(10) 0.0292(5) Uani 1 1 d .
H5A H 0.7294 0.0808 -0.0509 0.044 Uiso 1 1 calc R
H5B H 0.7164 0.2493 -0.0318 0.044 Uiso 1 1 calc R
H5C H 0.6359 0.1296 -0.0078 0.044 Uiso 1 1 calc R
C6 C 0.81733(19) -0.0775(2) 0.06241(12) 0.0286(5) Uani 1 1 d .
H6A H 0.8452 -0.1096 0.0213 0.043 Uiso 1 1 calc R
H6B H 0.7466 -0.1229 0.0647 0.043 Uiso 1 1 calc R
H6C H 0.8680 -0.1067 0.1018 0.043 Uiso 1 1 calc R
C7 C 0.69896(19) -0.0897(3) 0.20763(13) 0.0321(5) Uani 1 1 d .
H7A H 0.6375 -0.1414 0.2228 0.048 Uiso 1 1 calc R
H7B H 0.7565 -0.0777 0.2457 0.048 Uiso 1 1 calc R
H7C H 0.7266 -0.1465 0.1720 0.048 Uiso 1 1 calc R
C8 C 0.53708(17) 0.0412(3) 0.11481(12) 0.0295(5) Uani 1 1 d .
H8A H 0.4864 -0.0162 0.1377 0.044 Uiso 1 1 calc R
H8B H 0.5605 -0.0169 0.0782 0.044 Uiso 1 1 calc R
H8C H 0.5011 0.1304 0.0962 0.044 Uiso 1 1 calc R
C9 C 0.59126(19) 0.1614(3) 0.24617(12) 0.0323(5) Uani 1 1 d .
H9A H 0.5368 0.2370 0.2304 0.039 Uiso 1 1 calc R
H9B H 0.5545 0.0816 0.2677 0.039 Uiso 1 1 calc R
C10 C 0.6806(2) 0.2271(3) 0.29609(12) 0.0315(5) Uani 1 1 d .
H10A H 0.7232 0.1485 0.3212 0.038 Uiso 1 1 calc R
H10B H 0.6490 0.2897 0.3288 0.038 Uiso 1 1 calc R
C11 C 0.8873(2) 0.3594(4) 0.31193(12) 0.0537(9) Uani 1 1 d .
H11A H 0.8634 0.3801 0.3557 0.081 Uiso 1 1 calc R
H11B H 0.9316 0.4407 0.2992 0.081 Uiso 1 1 calc R
H11C H 0.9303 0.2693 0.3150 0.081 Uiso 1 1 calc R
C12 C 0.7087(3) 0.5184(3) 0.25370(13) 0.0473(7) Uani 1 1 d .
H12A H 0.7092 0.5449 0.3012 0.071 Uiso 1 1 calc R
H12B H 0.6338 0.5175 0.2311 0.071 Uiso 1 1 calc R
H12C H 0.7510 0.5902 0.2318 0.071 Uiso 1 1 calc R
C13 C 0.59179(15) 0.4802(2) 0.09073(9) 0.0188(4) Uani 1 1 d .
C14 C 0.51185(16) 0.5977(2) 0.07649(11) 0.0247(4) Uani 1 1 d .
H14A H 0.4390 0.5554 0.0674 0.037 Uiso 1 1 calc R
H14B H 0.5276 0.6532 0.0370 0.037 Uiso 1 1 calc R
H14C H 0.5155 0.6631 0.1155 0.037 Uiso 1 1 calc R

loop_
_atom_site_aniso_label
_atom_site_aniso_U_11
_atom_site_aniso_U_22
_atom_site_aniso_U_33
_atom_site_aniso_U_23
_atom_site_aniso_U_13
_atom_site_aniso_U_12
Co1 0.00903(16) 0.01165(17) 0.01282(17) -0.00069(10) 0.00250(11) -0.00013(10)
B1 0.0221(12) 0.0384(15) 0.0227(12) -0.0009(10) 0.0048(9) 0.0033(10)
F1 0.0439(8) 0.0364(7) 0.0373(8) -0.0017(6) 0.0152(6) 0.0076(6)
F2 0.0366(8) 0.0387(9) 0.0792(12) -0.0162(8) -0.0006(7) -0.0020(7)
F3 0.0409(8) 0.0615(10) 0.0299(7) 0.0078(7) -0.0041(6) -0.0012(7)
F4 0.0463(9) 0.0849(12) 0.0313(8) 0.0167(8) 0.0193(7) 0.0255(9)
N1 0.0140(8) 0.0189(8) 0.0178(8) 0.0009(6) 0.0011(6) 0.0011(7)
P1 0.0136(2) 0.0213(3) 0.0261(3) -0.0073(2) 0.00687(19) -0.00552(19)
P2 0.0138(2) 0.0149(2) 0.0153(2) -0.00269(17) 0.00347(17) -0.00066(17)
P3 0.0134(2) 0.0179(2) 0.0194(2) 0.00047(18) 0.00515(18) -0.00255(18)
P4 0.0176(2) 0.0205(3) 0.0146(2) -0.00253(18) 0.00308(18) 0.00061(19)
C1 0.0192(12) 0.117(3) 0.0322(14) -0.0070(16) 0.0003(10) -0.0179(14)
C2 0.0597(19) 0.0192(12) 0.112(3) -0.0107(15) 0.0531(19) -0.0124(12)
C3 0.0207(10) 0.0275(11) 0.0226(10) 0.0011(8) 0.0070(8) -0.0058(8)
C4 0.0214(10) 0.0295(12) 0.0233(10) -0.0029(9) 0.0085(8) 0.0006(9)
C5 0.0270(11) 0.0418(13) 0.0173(10) -0.0019(9) -0.0022(8) 0.0037(10)
C6 0.0358(12) 0.0190(11) 0.0320(12) -0.0073(9) 0.0085(9) 0.0017(9)
C7 0.0328(12) 0.0248(12) 0.0401(13) 0.0107(10) 0.0099(10) -0.0011(9)
C8 0.0179(10) 0.0344(12) 0.0356(12) -0.0017(10) 0.0015(8) -0.0106(9)
C9 0.0277(11) 0.0417(14) 0.0315(12) -0.0075(10) 0.0188(9) -0.0101(10)
C10 0.0357(13) 0.0387(13) 0.0225(11) -0.0025(9) 0.0125(10) -0.0051(10)
C11 0.0312(13) 0.109(3) 0.0200(12) -0.0133(14) -0.0006(10) -0.0065(15)
C12 0.085(2) 0.0279(13) 0.0343(14) -0.0045(11) 0.0257(14) 0.0126(13)
C13 0.0163(9) 0.0225(10) 0.0176(9) 0.0001(8) 0.0022(7) -0.0006(8)
C14 0.0214(10) 0.0251(11) 0.0276(11) 0.0031(9) 0.0027(8) 0.0087(8)

loop_
_atom_type_symbol
_atom_type_description
_atom_type_scat_dispersion_real
_atom_type_scat_dispersion_imag
_atom_type_scat_source
C C 0.0181 0.0091 'International Tables Vol C Tables 4.2.6.8 and 6.1.1.4'
H H 0.0000 0.0000 'International Tables Vol C Tables 4.2.6.8 and 6.1.1.4'
B B 0.0090 0.0039 'International Tables Vol C Tables 4.2.6.8 and 6.1.1.4'
N N 0.0311 0.0180 'International Tables Vol C Tables 4.2.6.8 and 6.1.1.4'
P P 0.2955 0.4335 'International Tables Vol C Tables 4.2.6.8 and 6.1.1.4'
Co Co -2.3653 3.6143 'International Tables Vol C Tables 4.2.6.8 and 6.1.1.4'
F F 0.0727 0.0534 'International Tables Vol C Tables 4.2.6.8 and 6.1.1.4'

loop_
_geom_angle_atom_site_label_1
_geom_angle_atom_site_label_2
_geom_angle_atom_site_label_3
_geom_angle
N1 Co1 P2 103.36(5)
N1 Co1 P1 97.75(5)
P2 Co1 P1 84.78(2)
N1 Co1 P3 96.12(5)
P2 Co1 P3 91.90(2)
P1 Co1 P3 166.13(2)
N1 Co1 P4 94.94(5)
P2 Co1 P4 161.68(2)
P1 Co1 P4 93.60(2)
P3 Co1 P4 85.32(2)
F2 B1 F1 109.81(19)
F2 B1 F3 108.7(2)
F1 B1 F3 110.5(2)
F2 B1 F4 110.4(2)
F1 B1 F4 109.3(2)
F3 B1 F4 108.09(19)
C13 N1 Co1 168.81(16)
C1 P1 C3 101.07(11)
C1 P1 C2 102.19(18)
C3 P1 C2 99.70(13)
C1 P1 Co1 122.61(11)
C3 P1 Co1 110.91(7)
C2 P1 Co1 116.98(9)
C5 P2 C6 101.30(11)
C5 P2 C4 101.45(10)
C6 P2 C4 99.64(10)
C5 P2 Co1 114.76(8)
C6 P2 Co1 124.90(8)
C4 P2 Co1 111.49(7)
C8 P3 C7 101.25(11)
C8 P3 C9 102.10(11)
C7 P3 C9 100.44(12)
C8 P3 Co1 118.78(8)
C7 P3 Co1 122.49(8)
C9 P3 Co1 108.63(8)
C12 P4 C11 98.75(16)
C12 P4 C10 100.85(12)
C11 P4 C10 100.18(13)
C12 P4 Co1 115.15(9)
C11 P4 Co1 126.75(9)
C10 P4 Co1 111.35(8)
C4 C3 P1 107.25(13)
C3 C4 P2 107.54(13)
C10 C9 P3 107.45(15)
C9 C10 P4 107.78(15)
N1 C13 C14 177.2(2)

loop_
_geom_bond_atom_site_label_1
_geom_bond_atom_site_label_2
_geom_bond_distance
Co1 N1 1.9841(16)
Co1 P2 2.1699(5)
Co1 P1 2.1703(5)
Co1 P3 2.1732(5)
Co1 P4 2.1811(5)
B1 F2 1.382(3)
B1 F1 1.390(3)
B1 F3 1.385(3)
B1 F4 1.390(3)
N1 C13 1.139(3)
P1 C1 1.813(3)
P1 C3 1.833(2)
P1 C2 1.840(3)
P2 C5 1.822(2)
P2 C6 1.827(2)
P2 C4 1.844(2)
P3 C8 1.821(2)
P3 C7 1.827(2)
P3 C9 1.840(2)
P4 C12 1.829(3)
P4 C11 1.834(2)
P4 C10 1.845(2)
C3 C4 1.510(3)
C9 C10 1.517(3)
C13 C14 1.467(3)

loop_
_geom_torsion_atom_site_label_1
_geom_torsion_atom_site_label_2
_geom_torsion_atom_site_label_3
_geom_torsion_atom_site_label_4
_geom_torsion
P2 Co1 N1 C13 -175.9(8)
P1 Co1 N1 C13 -89.5(8)
P3 Co1 N1 C13 90.6(8)
P4 Co1 N1 C13 4.8(8)
N1 Co1 P1 C1 152.97(14)
P2 Co1 P1 C1 -104.22(14)
P3 Co1 P1 C1 -27.57(17)
P4 Co1 P1 C1 57.47(14)
N1 Co1 P1 C3 -87.79(9)
P2 Co1 P1 C3 15.02(8)
P3 Co1 P1 C3 91.67(12)
P4 Co1 P1 C3 176.71(8)
N1 Co1 P1 C2 25.60(16)
P2 Co1 P1 C2 128.41(15)
P3 Co1 P1 C2 -154.94(17)
P4 Co1 P1 C2 -69.89(15)
N1 Co1 P2 C5 -9.88(10)
P1 Co1 P2 C5 -106.63(9)
P3 Co1 P2 C5 86.86(9)
P4 Co1 P2 C5 167.70(10)
N1 Co1 P2 C6 -135.67(10)
P1 Co1 P2 C6 127.58(10)
P3 Co1 P2 C6 -38.92(10)
P4 Co1 P2 C6 41.91(13)
N1 Co1 P2 C4 104.73(9)
P1 Co1 P2 C4 7.98(8)
P3 Co1 P2 C4 -158.52(8)
P4 Co1 P2 C4 -77.69(11)
N1 Co1 P3 C8 43.57(10)
P2 Co1 P3 C8 -60.08(9)
P1 Co1 P3 C8 -135.89(12)
P4 Co1 P3 C8 138.06(9)
N1 Co1 P3 C7 171.43(11)
P2 Co1 P3 C7 67.78(10)
P1 Co1 P3 C7 -8.03(15)
P4 Co1 P3 C7 -94.08(10)
N1 Co1 P3 C9 -72.38(10)
P2 Co1 P3 C9 -176.03(9)
P1 Co1 P3 C9 108.16(13)
P4 Co1 P3 C9 22.11(9)
N1 Co1 P4 C12 -17.71(13)
P2 Co1 P4 C12 164.65(13)
P1 Co1 P4 C12 80.40(12)
P3 Co1 P4 C12 -113.46(12)
N1 Co1 P4 C11 -141.79(16)
P2 Co1 P4 C11 40.58(18)
P1 Co1 P4 C11 -43.68(16)
P3 Co1 P4 C11 122.46(16)
N1 Co1 P4 C10 96.29(10)
P2 Co1 P4 C10 -81.34(11)
P1 Co1 P4 C10 -165.60(9)
P3 Co1 P4 C10 0.54(9)
C1 P1 C3 C4 91.63(18)
C2 P1 C3 C4 -163.79(17)
Co1 P1 C3 C4 -39.87(15)
P1 C3 C4 P2 44.36(16)
C5 P2 C4 C3 88.41(16)
C6 P2 C4 C3 -167.88(15)
Co1 P2 C4 C3 -34.20(16)
C8 P3 C9 C10 -171.81(17)
C7 P3 C9 C10 84.17(19)
Co1 P3 C9 C10 -45.51(19)
P3 C9 C10 P4 44.6(2)
C12 P4 C10 C9 94.53(19)
C11 P4 C10 C9 -164.41(19)
Co1 P4 C10 C9 -28.12(19)
Co1 N1 C13 C14 5(5)
